data_4003247
loop_
_publ_author_name
'Zheng, Xiaoxin'
'Liu, Yang'
'Liu, Guangfeng'
'Liu, Jie'
'Ye, Xin'
'Han, Quanxiang'
'Ge, Chao'
'Tao, Xutang'

_publ_section_title
;
 Crystalline Mixed Halide Halobismuthates and Their Induced Second
 Harmonic Generation
;
_journal_issue 12
_journal_name_full 'Chemistry of Materials'
_journal_page_first 4421
_journal_paper_doi 10.1021/acs.chemmater.6b01622
_journal_volume 28
_journal_year 2016
_chemical_formula_moiety 'Bi Br0.81 Cl5.19, 3(C4 H12 N)'
_chemical_formula_sum 'C12 H36 Bi Br0.81 Cl5.19 N3'
_chemical_formula_weight 681.17
_space_group_IT_number 161
_space_group_name_Hall 'R 3 -2"c'
_space_group_name_H-M_alt 'R 3 c :H'
_symmetry_cell_setting trigonal
_symmetry_space_group_name_Hall 'R 3 -2"c'
_symmetry_space_group_name_H-M 'R 3 c :H'
_atom_sites_solution_hydrogens geom
_atom_sites_solution_primary direct
_atom_sites_solution_secondary difmap
_audit_creation_method SHELXL-97
_cell_angle_alpha 90.000(5)
_cell_angle_beta 90.000(5)
_cell_angle_gamma 120.000(5)
_cell_formula_units_Z 6
_cell_length_a 14.739(5)
_cell_length_b 14.739(5)
_cell_length_c 19.170(5)
_cell_measurement_reflns_used 9973
_cell_measurement_temperature 100(2)
_cell_measurement_theta_max 27.52
_cell_measurement_theta_min 2.66
_cell_volume 3607(2)
_computing_structure_refinement 'SHELXL-97 (Sheldrick, 1997)'
_computing_structure_solution 'SHELXS-97 (Sheldrick, 1990)'
_diffrn_ambient_temperature 100(2)
_diffrn_measured_fraction_theta_full 1.000
_diffrn_measured_fraction_theta_max 1.000
_diffrn_measurement_device_type 'Bruker APEX-II CCD'
_diffrn_measurement_method '\f and \w scans'
_diffrn_radiation_monochromator graphite
_diffrn_radiation_source 'fine-focus sealed tube'
_diffrn_radiation_type MoK\a
_diffrn_radiation_wavelength 0.71073
_diffrn_reflns_av_R_equivalents 0.0454
_diffrn_reflns_av_sigmaI/netI 0.0332
_diffrn_reflns_limit_h_max 18
_diffrn_reflns_limit_h_min -19
_diffrn_reflns_limit_k_max 19
_diffrn_reflns_limit_k_min -19
_diffrn_reflns_limit_l_max 24
_diffrn_reflns_limit_l_min -24
_diffrn_reflns_number 12522
_diffrn_reflns_theta_full 27.53
_diffrn_reflns_theta_max 27.53
_diffrn_reflns_theta_min 2.66
_exptl_absorpt_coefficient_mu 9.292
_exptl_absorpt_correction_T_max 0.2580
_exptl_absorpt_correction_T_min 0.2580
_exptl_absorpt_correction_type multi-scan
_exptl_absorpt_process_details 'APEX2 Software Suite (Bruker,2009)'
_exptl_crystal_colour colourless
_exptl_crystal_density_diffrn 1.882
_exptl_crystal_density_method 'not measured'
_exptl_crystal_description bulk
_exptl_crystal_F_000 1974
_exptl_crystal_size_max 0.20
_exptl_crystal_size_mid 0.20
_exptl_crystal_size_min 0.20
_refine_diff_density_max 1.073
_refine_diff_density_min -1.082
_refine_diff_density_rms 0.083
_refine_ls_abs_structure_details 'Flack H D (1983), Acta Cryst. A39, 876-881'
_refine_ls_abs_structure_Flack 0.016(7)
_refine_ls_extinction_coef 0.00068(3)
_refine_ls_extinction_expression Fc^*^=kFc[1+0.001xFc^2^\l^3^/sin(2\q)]^-1/4^
_refine_ls_extinction_method SHELXL
_refine_ls_goodness_of_fit_ref 1.067
_refine_ls_hydrogen_treatment mixed
_refine_ls_matrix_type full
_refine_ls_number_parameters 72
_refine_ls_number_reflns 1826
_refine_ls_number_restraints 1
_refine_ls_restrained_S_all 1.067
_refine_ls_R_factor_all 0.0155
_refine_ls_R_factor_gt 0.0154
_refine_ls_shift/su_max 0.000
_refine_ls_shift/su_mean 0.000
_refine_ls_structure_factor_coef Fsqd
_refine_ls_weighting_details 'calc w=1/[\s^2^(Fo^2^)+(0.0000P)^2^+3.3137P] where P=(Fo^2^+2Fc^2^)/3'
_refine_ls_weighting_scheme calc
_refine_ls_wR_factor_gt 0.0379
_refine_ls_wR_factor_ref 0.0380
_reflns_number_gt 1816
_reflns_number_total 1826
_reflns_threshold_expression >2sigma(I)
_cod_data_source_file cm6b01622_si_002.cif
_cod_data_source_block No.2
_cod_original_sg_symbol_H-M 'R 3 c'
_cod_database_code 4003247

loop_
_symmetry_equiv_pos_as_xyz
'x, y, z'
'-y, x-y, z'
'-x+y, -x, z'
'-x+y, y, z+1/2'
'x, x-y, z+1/2'
'-y, -x, z+1/2'
'x+2/3, y+1/3, z+1/3'
'-y+2/3, x-y+1/3, z+1/3'
'-x+y+2/3, -x+1/3, z+1/3'
'-x+y+2/3, y+1/3, z+5/6'
'x+2/3, x-y+1/3, z+5/6'
'-y+2/3, -x+1/3, z+5/6'
'x+1/3, y+2/3, z+2/3'
'-y+1/3, x-y+2/3, z+2/3'
'-x+y+1/3, -x+2/3, z+2/3'
'-x+y+1/3, y+2/3, z+7/6'
'x+1/3, x-y+2/3, z+7/6'
'-y+1/3, -x+2/3, z+7/6'

loop_
_atom_site_label
_atom_site_type_symbol
_atom_site_fract_x
_atom_site_fract_y
_atom_site_fract_z
_atom_site_U_iso_or_equiv
_atom_site_adp_type
_atom_site_occupancy
_atom_site_symmetry_multiplicity
_atom_site_calc_flag
_atom_site_refinement_flags
Bi01 Bi 0.0000 0.0000 0.76787(4) 0.00463(7) Uani 1 3 d S
Cl1 Cl 0.02063(4) 0.15834(3) 0.844842(19) 0.01136(16) Uani 0.787(3) 1 d P
Br1 Br 0.02063(4) 0.15834(3) 0.844842(19) 0.01136(16) Uani 0.213(3) 1 d P
Cl2 Cl 0.15699(4) 0.16357(4) 0.68230(2) 0.00907(19) Uani 0.947(3) 1 d P
Br2 Br 0.15699(4) 0.16357(4) 0.68230(2) 0.00907(19) Uani 0.053(3) 1 d P
C2 C 0.2967(2) 0.3497(2) 0.85185(13) 0.0131(5) Uani 1 1 d .
H2A H 0.2416 0.3197 0.8866 0.016 Uiso 1 1 calc R
H2B H 0.3515 0.4166 0.8694 0.016 Uiso 1 1 calc R
N1 N 0.25361(15) 0.36716(16) 0.78600(10) 0.0085(4) Uani 1 1 d .
H1A H 0.2165 0.3986 0.7966 0.010 Uiso 1 1 calc R
H1B H 0.2091 0.3045 0.7670 0.010 Uiso 1 1 calc R
C1 C 0.3409(2) 0.2776(2) 0.84137(15) 0.0165(5) Uani 1 1 d .
H1C H 0.2855 0.2092 0.8284 0.025 Uiso 1 1 calc R
H1D H 0.3725 0.2728 0.8840 0.025 Uiso 1 1 calc R
H1E H 0.3927 0.3049 0.8051 0.025 Uiso 1 1 calc R
C3 C 0.33449(19) 0.4322(2) 0.73255(13) 0.0121(5) Uani 1 1 d .
H3A H 0.3622 0.3913 0.7114 0.014 Uiso 1 1 calc R
H3B H 0.3919 0.4926 0.7550 0.014 Uiso 1 1 calc R
C4 C 0.2874(2) 0.4684(2) 0.67668(14) 0.0164(5) Uani 1 1 d .
H4A H 0.2322 0.4086 0.6534 0.025 Uiso 1 1 calc R
H4B H 0.3406 0.5111 0.6435 0.025 Uiso 1 1 calc R
H4C H 0.2596 0.5086 0.6977 0.025 Uiso 1 1 calc R

loop_
_atom_site_aniso_label
_atom_site_aniso_U_11
_atom_site_aniso_U_22
_atom_site_aniso_U_33
_atom_site_aniso_U_23
_atom_site_aniso_U_13
_atom_site_aniso_U_12
Bi01 0.00658(8) 0.00658(8) 0.00073(9) 0.000 0.000 0.00329(4)
Cl1 0.0136(3) 0.0124(3) 0.0085(2) -0.00314(18) 0.00092(18) 0.00673(19)
Br1 0.0136(3) 0.0124(3) 0.0085(2) -0.00314(18) 0.00092(18) 0.00673(19)
Cl2 0.0114(3) 0.0097(3) 0.0062(3) 0.0004(2) 0.00292(19) 0.0054(2)
Br2 0.0114(3) 0.0097(3) 0.0062(3) 0.0004(2) 0.00292(19) 0.0054(2)
C2 0.0166(11) 0.0150(13) 0.0064(11) -0.0005(10) 0.0003(10) 0.0069(10)
N1 0.0100(10) 0.0094(10) 0.0062(10) -0.0014(7) 0.0003(7) 0.0048(8)
C1 0.0174(12) 0.0170(13) 0.0149(13) 0.0011(11) -0.0040(11) 0.0086(12)
C3 0.0110(12) 0.0157(12) 0.0083(11) 0.0006(9) 0.0026(9) 0.0058(10)
C4 0.0207(13) 0.0175(14) 0.0127(13) 0.0030(11) 0.0039(10) 0.0108(11)

loop_
_atom_type_symbol
_atom_type_description
_atom_type_scat_dispersion_real
_atom_type_scat_dispersion_imag
_atom_type_scat_source
C C 0.0033 0.0016 'International Tables Vol C Tables 4.2.6.8 and 6.1.1.4'
H H 0.0000 0.0000 'International Tables Vol C Tables 4.2.6.8 and 6.1.1.4'
N N 0.0061 0.0033 'International Tables Vol C Tables 4.2.6.8 and 6.1.1.4'
Cl Cl 0.1484 0.1585 'International Tables Vol C Tables 4.2.6.8 and 6.1.1.4'
Br Br -0.2901 2.4595 'International Tables Vol C Tables 4.2.6.8 and 6.1.1.4'
Bi Bi -4.1077 10.2566 'International Tables Vol C Tables 4.2.6.8 and 6.1.1.4'

loop_
_geom_angle_atom_site_label_1
_geom_angle_atom_site_label_2
_geom_angle_atom_site_label_3
_geom_angle
_geom_angle_site_symmetry_1
_geom_angle_site_symmetry_3
Br1 Bi01 Br1 91.94(3) 3 2
Br1 Bi01 Cl1 0.00(3) 3 3
Br1 Bi01 Cl1 91.94(3) 2 3
Br1 Bi01 Cl1 91.94(3) 3 2
Br1 Bi01 Cl1 0.00(3) 2 2
Cl1 Bi01 Cl1 91.94(3) 3 2
Br1 Bi01 Cl1 91.94(3) 3 .
Br1 Bi01 Cl1 91.94(3) 2 .
Cl1 Bi01 Cl1 91.94(3) 3 .
Cl1 Bi01 Cl1 91.94(3) 2 .
Br1 Bi01 Br2 172.585(17) 3 2
Br1 Bi01 Br2 83.65(2) 2 2
Cl1 Bi01 Br2 172.585(17) 3 2
Cl1 Bi01 Br2 83.65(2) 2 2
Cl1 Bi01 Br2 94.16(2) . 2
Br1 Bi01 Cl2 172.585(17) 3 2
Br1 Bi01 Cl2 83.65(2) 2 2
Cl1 Bi01 Cl2 172.585(17) 3 2
Cl1 Bi01 Cl2 83.65(2) 2 2
Cl1 Bi01 Cl2 94.16(2) . 2
Br2 Bi01 Cl2 0.000(13) 2 2
Br1 Bi01 Br2 83.65(2) 3 3
Br1 Bi01 Br2 94.16(2) 2 3
Cl1 Bi01 Br2 83.65(2) 3 3
Cl1 Bi01 Br2 94.16(2) 2 3
Cl1 Bi01 Br2 172.585(17) . 3
Br2 Bi01 Br2 90.71(3) 2 3
Cl2 Bi01 Br2 90.71(3) 2 3
Br1 Bi01 Cl2 83.65(2) 3 3
Br1 Bi01 Cl2 94.16(2) 2 3
Cl1 Bi01 Cl2 83.65(2) 3 3
Cl1 Bi01 Cl2 94.16(2) 2 3
Cl1 Bi01 Cl2 172.585(17) . 3
Br2 Bi01 Cl2 90.71(3) 2 3
Cl2 Bi01 Cl2 90.71(3) 2 3
Br2 Bi01 Cl2 0.000(15) 3 3
Br1 Bi01 Cl2 94.16(2) 3 .
Br1 Bi01 Cl2 172.585(16) 2 .
Cl1 Bi01 Cl2 94.16(2) 3 .
Cl1 Bi01 Cl2 172.585(16) 2 .
Cl1 Bi01 Cl2 83.65(2) . .
Br2 Bi01 Cl2 90.71(3) 2 .
Cl2 Bi01 Cl2 90.71(3) 2 .
Br2 Bi01 Cl2 90.71(3) 3 .
Cl2 Bi01 Cl2 90.71(3) 3 .
N1 C2 C1 112.3(2) . .
C2 N1 C3 114.7(2) . .
N1 C3 C4 110.6(2) . .

loop_
_geom_bond_atom_site_label_1
_geom_bond_atom_site_label_2
_geom_bond_distance
_geom_bond_site_symmetry_2
Bi01 Br1 2.6470(9) 3
Bi01 Br1 2.6470(9) 2
Bi01 Cl1 2.6470(9) 3
Bi01 Cl1 2.6470(9) 2
Bi01 Cl1 2.6470(9) .
Bi01 Br2 2.8772(10) 2
Bi01 Cl2 2.8772(10) 2
Bi01 Br2 2.8772(10) 3
Bi01 Cl2 2.8772(10) 3
Bi01 Cl2 2.8772(10) .
C2 N1 1.492(3) .
C2 C1 1.511(4) .
N1 C3 1.499(3) .
C3 C4 1.511(4) .
